data_7215353
loop_
_publ_author_name
'Gu\'nka, Piotr A.'
'Dranka, Maciej'
'Zachara, Janusz'

_publ_section_title
;
 Supramolecular structure of ammonium polyoxoarsenates(iii)
;
_journal_issue 20
_journal_name_full CrystEngComm
_journal_page_first 6163
_journal_paper_doi 10.1039/c1ce05158j
_journal_volume 13
_journal_year 2011
_chemical_formula_moiety 'As O2, H4 N'
_chemical_formula_sum 'As H4 N O2'
_chemical_formula_weight 124.96
_chemical_name_systematic
;
ammonium metaarsenate(III)
;
_space_group_IT_number 14
_symmetry_cell_setting monoclinic
_symmetry_Int_Tables_number 14
_symmetry_space_group_name_Hall '-P 2ybc'
_symmetry_space_group_name_H-M 'P 1 21/c 1'
_atom_sites_solution_hydrogens difmap
_atom_sites_solution_primary direct
_atom_sites_solution_secondary difmap
_audit_creation_method SHELXL-97
_cell_angle_alpha 90.00
_cell_angle_beta 90.426(3)
_cell_angle_gamma 90.00
_cell_formula_units_Z 4
_cell_length_a 5.24562(17)
_cell_length_b 4.73223(13)
_cell_length_c 12.3051(4)
_cell_measurement_reflns_used 18603
_cell_measurement_temperature 100(2)
_cell_measurement_theta_max 37.7603
_cell_measurement_theta_min 3.3039
_cell_volume 305.447(16)
_computing_cell_refinement 'CrysAlisPro (Oxford Diffraction Ltd. 2009)'
_computing_data_collection 'CrysAlisPro (Oxford Diffraction Ltd. 2009)'
_computing_data_reduction 'CrysAlisPro (Oxford Diffraction Ltd. 2009)'
_computing_molecular_graphics 'Diamond v3.2 (Brandenburg, 2010)'
_computing_publication_material
;
SHELXL-97 (Sheldrick, 1997)
PLATON, A.L.Spek (2010), Utrecht Univ., Utrecht, The Netherlands
;
_computing_structure_refinement 'SHELXL-97 (Sheldrick, 1997)'
_computing_structure_solution 'SHELXS-97 (Sheldrick, 1990)'
_diffrn_ambient_temperature 100(2)
_diffrn_detector_area_resol_mean 10.3347
_diffrn_measured_fraction_theta_full 0.985
_diffrn_measured_fraction_theta_max 0.985
_diffrn_measurement_device '\k-geometry diffractometer'
_diffrn_measurement_device_type 'Xcalibur, Atlas, Gemini ultra'
_diffrn_measurement_method 'area detector \w scans'
_diffrn_radiation_monochromator graphite
_diffrn_radiation_source 'fine-focus sealed tube'
_diffrn_radiation_type MoK\a
_diffrn_radiation_wavelength 0.71073
_diffrn_reflns_av_R_equivalents 0.0756
_diffrn_reflns_av_sigmaI/netI 0.0413
_diffrn_reflns_limit_h_max 8
_diffrn_reflns_limit_h_min -8
_diffrn_reflns_limit_k_max 8
_diffrn_reflns_limit_k_min -8
_diffrn_reflns_limit_l_max 21
_diffrn_reflns_limit_l_min -21
_diffrn_reflns_number 31209
_diffrn_reflns_theta_full 37.81
_diffrn_reflns_theta_max 37.81
_diffrn_reflns_theta_min 3.31
_diffrn_standards_number 0
_exptl_absorpt_coefficient_mu 10.879
_exptl_absorpt_correction_T_max 1.00000
_exptl_absorpt_correction_T_min 0.20018
_exptl_absorpt_correction_type multi-scan
_exptl_absorpt_process_details
;
CrysAlisPro, Oxford Diffraction Ltd.,
Version 1.171.33.54 (release 04-12-2009 CrysAlis171 .NET)
(compiled Dec 4 2009,17:18:47)
Empirical absorption correction using spherical harmonics,
implemented in SCALE3 ABSPACK scaling algorithm.
;
_exptl_crystal_colour colourless
_exptl_crystal_density_diffrn 2.717
_exptl_crystal_density_method 'not measured'
_exptl_crystal_description platelet
_exptl_crystal_F_000 240
_exptl_crystal_size_max 0.69
_exptl_crystal_size_mid 0.19
_exptl_crystal_size_min 0.05
_refine_diff_density_max 1.166
_refine_diff_density_min -1.540
_refine_diff_density_rms 0.187
_refine_ls_extinction_method none
_refine_ls_goodness_of_fit_ref 1.188
_refine_ls_hydrogen_treatment constr
_refine_ls_matrix_type full
_refine_ls_number_parameters 41
_refine_ls_number_reflns 1610
_refine_ls_number_restraints 0
_refine_ls_restrained_S_all 1.188
_refine_ls_R_factor_all 0.0308
_refine_ls_R_factor_gt 0.0285
_refine_ls_shift/su_max 0.000
_refine_ls_shift/su_mean 0.000
_refine_ls_structure_factor_coef Fsqd
_refine_ls_weighting_details 'calc w=1/[\s^2^(Fo^2^)+(0.0211P)^2^+1.1134P] where P=(Fo^2^+2Fc^2^)/3'
_refine_ls_weighting_scheme calc
_refine_ls_wR_factor_gt 0.0676
_refine_ls_wR_factor_ref 0.0681
_reflns_number_gt 1506
_reflns_number_total 1610
_reflns_threshold_expression I>2\s(I)
_cod_data_source_file c1ce05158j.txt
_cod_data_source_block aa_ump
_cod_original_cell_volume 305.446(15)
_cod_original_sg_symbol_Hall -P_2ybc
_cod_database_code 7215353

loop_
_symmetry_equiv_pos_as_xyz
'x, y, z'
'-x, y+1/2, -z+1/2'
'-x, -y, -z'
'x, -y-1/2, z+1/2'

loop_
_atom_site_label
_atom_site_type_symbol
_atom_site_fract_x
_atom_site_fract_y
_atom_site_fract_z
_atom_site_U_iso_or_equiv
_atom_site_adp_type
_atom_site_occupancy
_atom_site_symmetry_multiplicity
_atom_site_calc_flag
_atom_site_refinement_flags
As1 As 0.21019(6) 0.22958(4) 0.24468(3) 0.00548(6) Uani 1 1 d .
O1 O 0.2595(4) 0.2551(4) 0.10741(18) 0.0080(3) Uani 1 1 d .
O2 O -0.1140(4) 0.3631(3) 0.2493(2) 0.0107(3) Uani 1 1 d .
N1 N 0.2540(4) 0.7533(6) -0.0074(2) 0.0084(3) Uani 1 1 d G
H1 H 0.2480 0.5960 0.0350 0.013 Uiso 1 1 d G
H2 H 0.2524 0.9099 0.0355 0.013 Uiso 1 1 d G
H3 H 0.1164 0.7561 -0.0528 0.013 Uiso 1 1 d G
H4 H 0.3994 0.7511 -0.0473 0.013 Uiso 1 1 d G

loop_
_atom_site_aniso_label
_atom_site_aniso_U_11
_atom_site_aniso_U_22
_atom_site_aniso_U_33
_atom_site_aniso_U_23
_atom_site_aniso_U_13
_atom_site_aniso_U_12
As1 0.00869(9) 0.00444(8) 0.00333(9) -0.00006(8) 0.00176(12) -0.00059(7)
O1 0.0120(9) 0.0060(7) 0.0061(7) 0.0004(5) 0.0025(6) -0.0005(5)
O2 0.0129(8) 0.0060(6) 0.0133(8) -0.0018(8) 0.0070(11) 0.0002(5)
N1 0.0109(8) 0.0077(7) 0.0066(8) 0.0003(6) 0.0013(8) -0.0007(11)

loop_
_atom_type_symbol
_atom_type_description
_atom_type_scat_dispersion_real
_atom_type_scat_dispersion_imag
_atom_type_scat_source
H H 0.0000 0.0000 'International Tables Vol C Tables 4.2.6.8 and 6.1.1.4'
N N 0.0061 0.0033 'International Tables Vol C Tables 4.2.6.8 and 6.1.1.4'
O O 0.0106 0.0060 'International Tables Vol C Tables 4.2.6.8 and 6.1.1.4'
As As 0.0499 2.0058 'International Tables Vol C Tables 4.2.6.8 and 6.1.1.4'

loop_
_geom_angle_atom_site_label_1
_geom_angle_atom_site_label_2
_geom_angle_atom_site_label_3
_geom_angle
_geom_angle_site_symmetry_1
_geom_angle_site_symmetry_3
O1 As1 O2 98.77(11) . 2_545
O1 As1 O2 98.88(12) . .
O2 As1 O2 94.06(5) 2_545 .
As1 O2 As1 126.66(10) 2 .
H1 N1 H2 109.5 . .
H1 N1 H3 109.5 . .
H2 N1 H3 109.5 . .
H1 N1 H4 109.5 . .
H2 N1 H4 109.5 . .
H3 N1 H4 109.5 . .

loop_
_geom_bond_atom_site_label_1
_geom_bond_atom_site_label_2
_geom_bond_distance
_geom_bond_site_symmetry_2
As1 O1 1.715(2) .
As1 O2 1.8079(16) 2_545
As1 O2 1.8152(19) .
N1 H1 0.9100 .
N1 H2 0.9100 .
N1 H3 0.9100 .
N1 H4 0.9100 .

loop_
_geom_hbond_atom_site_label_D
_geom_hbond_atom_site_label_H
_geom_hbond_atom_site_label_A
_geom_hbond_distance_DH
_geom_hbond_distance_HA
_geom_hbond_distance_DA
_geom_hbond_angle_DHA
_geom_hbond_site_symmetry_A
_geom_hbond_publ_flag
N1 H1 O1 0.9100 1.8400 2.749(3) 173.00 . yes
N1 H2 O1 0.9100 1.8600 2.763(3) 173.00 1_565 yes
N1 H3 O1 0.9100 2.0800 2.953(3) 161.00 3_565 yes
N1 H3 O2 0.9100 2.4800 3.110(3) 126.00 3_565 yes
N1 H4 O1 0.9100 1.9400 2.842(3) 170.00 3_665 yes
